data_1507424
loop_
_publ_author_name
'Anthony, John E.'
'Eaton, David L.'
'Parkin, Sean R.'

_publ_section_title
;
 A Road Map to Stable, Soluble, Easily Crystallized Pentacene Derivatives
;
_journal_issue 1
_journal_name_full 'Organic Letters'
_journal_page_first 15
_journal_paper_doi 10.1021/ol0167356
_journal_volume 4
_journal_year 2002
_chemical_formula_sum 'C34 H30'
_chemical_formula_weight 438.58
_chemical_name_systematic
; 
 ? 
;
_space_group_IT_number 15
_symmetry_cell_setting monoclinic
_symmetry_space_group_name_Hall '-C 2yc'
_symmetry_space_group_name_H-M 'C 1 2/c 1'
_atom_sites_solution_hydrogens geom
_atom_sites_solution_primary direct
_atom_sites_solution_secondary difmap
_audit_creation_method SHELXL-97
_cell_angle_alpha 90.00
_cell_angle_beta 124.441(3)
_cell_angle_gamma 90.00
_cell_formula_units_Z 4
_cell_length_a 25.0740(14)
_cell_length_b 6.4820(4)
_cell_length_c 19.2460(11)
_cell_measurement_reflns_used 10809
_cell_measurement_temperature 173(2)
_cell_measurement_theta_max 27.48
_cell_measurement_theta_min 1.00
_cell_volume 2579.7(3)
_computing_cell_refinement 'SCALEPACK (Otwinowski & Minor, 1997)'
_computing_data_collection 'COLLECT (Nonius, 1998)'
_computing_data_reduction 'DENZO-SMN (Otwinowski & Minor, 1997)'
_computing_molecular_graphics 'XP in Siemens SHELXTL (Sheldrick, 1994)'
_computing_publication_material 'SHELX97-2 (Sheldrick, 1997) and local procedures'
_computing_structure_refinement 'SHELXL-97 (Sheldrick, 1997)'
_computing_structure_solution 'SHELXS-97 (Sheldrick, 1990)'
_diffrn_ambient_temperature 173(1)
_diffrn_detector_area_resol_mean 18
_diffrn_measured_fraction_theta_full .995
_diffrn_measured_fraction_theta_max .995
_diffrn_measurement_device_type 'Nonius KappaCCD diffractometer'
_diffrn_measurement_method '\w scans at fixed \c = 55\%'
_diffrn_radiation_monochromator graphite
_diffrn_radiation_source 'fine-focus sealed tube'
_diffrn_radiation_type MoK\a
_diffrn_radiation_wavelength 0.71073
_diffrn_reflns_av_R_equivalents 0.0538
_diffrn_reflns_av_sigmaI/netI 0.0640
_diffrn_reflns_limit_h_max 32
_diffrn_reflns_limit_h_min -32
_diffrn_reflns_limit_k_max 8
_diffrn_reflns_limit_k_min -8
_diffrn_reflns_limit_l_max 24
_diffrn_reflns_limit_l_min -24
_diffrn_reflns_number 9518
_diffrn_reflns_theta_full 27.31
_diffrn_reflns_theta_max 27.31
_diffrn_reflns_theta_min 2.18
_diffrn_standards_decay_% <1
_exptl_absorpt_coefficient_mu 0.064
_exptl_absorpt_correction_type none
_exptl_crystal_colour blue
_exptl_crystal_density_diffrn 1.129
_exptl_crystal_density_method 'not measured'
_exptl_crystal_description lath
_exptl_crystal_F_000 936
_exptl_crystal_size_max 0.58
_exptl_crystal_size_mid 0.21
_exptl_crystal_size_min 0.08
_refine_diff_density_max .175
_refine_diff_density_min -.169
_refine_diff_density_rms .035
_refine_ls_extinction_coef 0.0038(7)
_refine_ls_extinction_expression Fc^*^=kFc[1+0.001xFc^2^\l^3^/sin(2\q)]^-1/4^
_refine_ls_extinction_method SHELXL
_refine_ls_goodness_of_fit_ref 1.085
_refine_ls_hydrogen_treatment mixed
_refine_ls_matrix_type full
_refine_ls_number_parameters 176
_refine_ls_number_reflns 2898
_refine_ls_number_restraints 0
_refine_ls_restrained_S_all 1.085
_refine_ls_R_factor_all 0.0965
_refine_ls_R_factor_gt 0.0606
_refine_ls_shift/su_max 2.845
_refine_ls_shift/su_mean 0.135
_refine_ls_structure_factor_coef Fsqd
_refine_ls_weighting_details 'calc w=1/[\s^2^(Fo^2^)+(0.0468P)^2^+1.0626P] where P=(Fo^2^+2Fc^2^)/3'
_refine_ls_weighting_scheme calc
_refine_ls_wR_factor_gt 0.1191
_refine_ls_wR_factor_ref 0.1323
_reflns_number_gt 2025
_reflns_number_total 2898
_reflns_threshold_expression >2sigma(I)
_cod_data_source_file ol0167356_s2.cif
_cod_data_source_block k01105
_cod_original_sg_symbol_H-M 'C 2/c'
_cod_database_code 1507424

loop_
_symmetry_equiv_pos_as_xyz
'x, y, z'
'-x, y, -z+1/2'
'x+1/2, y+1/2, z'
'-x+1/2, y+1/2, -z+1/2'
'-x, -y, -z'
'x, -y, z-1/2'
'-x+1/2, -y+1/2, -z'
'x+1/2, -y+1/2, z-1/2'

loop_
_atom_site_label
_atom_site_type_symbol
_atom_site_fract_x
_atom_site_fract_y
_atom_site_fract_z
_atom_site_U_iso_or_equiv
_atom_site_adp_type
_atom_site_occupancy
_atom_site_symmetry_multiplicity
_atom_site_calc_flag
_atom_site_refinement_flags
C1 C 0.20052(7) 0.2796(2) 0.41310(9) 0.0258(4) Uani 1 1 d .
C2 C 0.20787(7) 0.4233(2) 0.47309(9) 0.0254(4) Uani 1 1 d .
C3 C 0.16768(7) 0.5981(3) 0.44938(10) 0.0277(4) Uani 1 1 d .
H3 H 0.1347(7) 0.619(2) 0.3914(10) 0.033 Uiso 1 1 calc .
C4 C 0.17438(7) 0.7402(2) 0.50717(9) 0.0274(4) Uani 1 1 d .
C5 C 0.13455(8) 0.9214(3) 0.48273(11) 0.0322(4) Uani 1 1 d .
H5 H 0.1014(8) 0.943(2) 0.4249(11) 0.039 Uiso 1 1 calc .
C6 C 0.14333(8) 1.0607(3) 0.54019(11) 0.0360(4) Uani 1 1 d .
H6 H 0.1165(8) 1.180(3) 0.5225(10) 0.043 Uiso 1 1 calc .
C7 C 0.19249(8) 1.0312(3) 0.62725(11) 0.0354(4) Uani 1 1 d .
H7 H 0.1984(8) 1.131(3) 0.6672(11) 0.042 Uiso 1 1 calc .
C8 C 0.23095(8) 0.8624(3) 0.65371(10) 0.0327(4) Uani 1 1 d .
H8 H 0.2632(8) 0.845(3) 0.7121(10) 0.039 Uiso 1 1 calc .
C9 C 0.22399(7) 0.7103(2) 0.59539(9) 0.0279(4) Uani 1 1 d .
C10 C 0.26381(7) 0.5386(3) 0.61990(10) 0.0283(4) Uani 1 1 d .
H10 H 0.2961(7) 0.518(2) 0.6781(10) 0.034 Uiso 1 1 calc .
C11 C 0.25799(7) 0.3941(2) 0.56159(9) 0.0261(4) Uani 1 1 d .
C12 C 0.15074(7) 0.3091(2) 0.32561(9) 0.0279(4) Uani 1 1 d .
C13 C 0.10954(7) 0.3339(3) 0.25257(9) 0.0289(4) Uani 1 1 d .
C14 C 0.06058(7) 0.3678(3) 0.16188(9) 0.0319(4) Uani 1 1 d .
C15 C 0.00072(8) 0.4703(3) 0.14872(11) 0.0512(6) Uani 1 1 d .
H15A H -0.0181 0.3798 0.1703 0.077 Uiso 1 1 calc R
H15B H -0.0311 0.4947 0.0885 0.077 Uiso 1 1 calc R
H15C H 0.0129 0.6020 0.1789 0.077 Uiso 1 1 calc R
C16 C 0.09006(9) 0.5037(4) 0.12680(11) 0.0544(6) Uani 1 1 d .
H16A H 0.1017 0.6380 0.1551 0.082 Uiso 1 1 calc R
H16B H 0.0585 0.5233 0.0661 0.082 Uiso 1 1 calc R
H16C H 0.1288 0.4368 0.1367 0.082 Uiso 1 1 calc R
C17 C 0.04192(9) 0.1587(3) 0.11683(12) 0.0558(6) Uani 1 1 d .
H17A H 0.0807 0.0905 0.1272 0.084 Uiso 1 1 calc R
H17B H 0.0109 0.1798 0.0561 0.084 Uiso 1 1 calc R
H17C H 0.0223 0.0720 0.1383 0.084 Uiso 1 1 calc R

loop_
_atom_site_aniso_label
_atom_site_aniso_U_11
_atom_site_aniso_U_22
_atom_site_aniso_U_33
_atom_site_aniso_U_23
_atom_site_aniso_U_13
_atom_site_aniso_U_12
C1 0.0207(8) 0.0332(9) 0.0196(8) 0.0055(7) 0.0091(7) -0.0027(7)
C2 0.0190(8) 0.0325(10) 0.0211(8) 0.0055(7) 0.0093(7) -0.0023(7)
C3 0.0213(8) 0.0348(10) 0.0224(8) 0.0058(8) 0.0097(7) -0.0017(7)
C4 0.0212(8) 0.0336(9) 0.0264(9) 0.0051(7) 0.0129(7) -0.0027(7)
C5 0.0246(9) 0.0386(11) 0.0294(9) 0.0047(8) 0.0130(7) 0.0005(8)
C6 0.0314(10) 0.0369(11) 0.0394(10) 0.0044(9) 0.0200(8) 0.0037(8)
C7 0.0352(10) 0.0366(11) 0.0358(10) -0.0030(9) 0.0210(8) -0.0046(8)
C8 0.0312(9) 0.0369(10) 0.0276(9) 0.0022(8) 0.0153(8) -0.0038(8)
C9 0.0234(8) 0.0334(10) 0.0260(9) 0.0035(7) 0.0135(7) -0.0046(7)
C10 0.0237(8) 0.0355(10) 0.0199(8) 0.0038(8) 0.0089(7) -0.0028(7)
C11 0.0209(8) 0.0329(9) 0.0206(8) 0.0065(7) 0.0094(7) -0.0033(7)
C12 0.0238(8) 0.0322(9) 0.0247(9) 0.0047(8) 0.0118(7) 0.0006(7)
C13 0.0245(8) 0.0338(10) 0.0252(9) 0.0038(8) 0.0122(7) 0.0037(7)
C14 0.0231(8) 0.0473(11) 0.0179(8) 0.0034(8) 0.0072(7) 0.0051(8)
C15 0.0338(10) 0.0824(16) 0.0283(10) 0.0086(10) 0.0121(8) 0.0213(10)
C16 0.0389(11) 0.0840(16) 0.0313(10) 0.0203(10) 0.0144(9) 0.0035(11)
C17 0.0404(11) 0.0682(15) 0.0390(11) -0.0147(11) 0.0107(9) 0.0018(10)

loop_
_atom_type_symbol
_atom_type_description
_atom_type_scat_dispersion_real
_atom_type_scat_dispersion_imag
_atom_type_scat_source
C C .0033 .0016 'International Tables Vol C Tables 4.2.6.8 and 6.1.1.4'
H H .0000 .0000 'International Tables Vol C Tables 4.2.6.8 and 6.1.1.4'

loop_
_geom_angle_atom_site_label_1
_geom_angle_atom_site_label_2
_geom_angle_atom_site_label_3
_geom_angle
_geom_angle_site_symmetry_1
_geom_angle_site_symmetry_3
C2 C1 C11 120.74(13) . 7_556
C2 C1 C12 119.81(14) . .
C11 C1 C12 119.45(14) 7_556 .
C3 C2 C1 121.77(14) . .
C3 C2 C11 118.18(14) . .
C1 C2 C11 120.05(14) . .
C4 C3 C2 122.48(14) . .
C4 C3 H3 119.7(9) . .
C2 C3 H3 117.8(9) . .
C3 C4 C5 122.45(14) . .
C3 C4 C9 119.35(15) . .
C5 C4 C9 118.19(15) . .
C6 C5 C4 121.24(16) . .
C6 C5 H5 121.9(10) . .
C4 C5 H5 116.8(10) . .
C5 C6 C7 120.49(17) . .
C5 C6 H6 120.9(10) . .
C7 C6 H6 118.6(10) . .
C8 C7 C6 120.65(17) . .
C8 C7 H7 120.3(10) . .
C6 C7 H7 119.1(10) . .
C7 C8 C9 121.20(15) . .
C7 C8 H8 121.7(10) . .
C9 C8 H8 117.1(10) . .
C10 C9 C8 122.80(14) . .
C10 C9 C4 118.95(14) . .
C8 C9 C4 118.23(15) . .
C9 C10 C11 122.25(14) . .
C9 C10 H10 119.2(10) . .
C11 C10 H10 118.6(9) . .
C10 C11 C1 122.00(13) . 7_556
C10 C11 C2 118.79(14) . .
C1 C11 C2 119.21(14) 7_556 .
C13 C12 C1 179.57(16) . .
C12 C13 C14 177.75(16) . .
C13 C14 C15 110.07(13) . .
C13 C14 C16 108.73(13) . .
C15 C14 C16 110.56(15) . .
C13 C14 C17 108.73(14) . .
C15 C14 C17 109.52(15) . .
C16 C14 C17 109.18(15) . .
C14 C15 H15A 109.5 . .
C14 C15 H15B 109.5 . .
H15A C15 H15B 109.5 . .
C14 C15 H15C 109.5 . .
H15A C15 H15C 109.5 . .
H15B C15 H15C 109.5 . .
C14 C16 H16A 109.5 . .
C14 C16 H16B 109.5 . .
H16A C16 H16B 109.5 . .
C14 C16 H16C 109.5 . .
H16A C16 H16C 109.5 . .
H16B C16 H16C 109.5 . .
C14 C17 H17A 109.5 . .
C14 C17 H17B 109.5 . .
H17A C17 H17B 109.5 . .
C14 C17 H17C 109.5 . .
H17A C17 H17C 109.5 . .
H17B C17 H17C 109.5 . .

loop_
_geom_bond_atom_site_label_1
_geom_bond_atom_site_label_2
_geom_bond_distance
_geom_bond_site_symmetry_2
C1 C2 1.412(2) .
C1 C11 1.419(2) 7_556
C1 C12 1.433(2) .
C2 C3 1.410(2) .
C2 C11 1.447(2) .
C3 C4 1.379(2) .
C3 H3 0.987(15) .
C4 C5 1.437(2) .
C4 C9 1.442(2) .
C5 C6 1.346(2) .
C5 H5 0.990(17) .
C6 C7 1.424(2) .
C6 H6 0.991(18) .
C7 C8 1.353(2) .
C7 H7 0.970(17) .
C8 C9 1.428(2) .
C8 H8 0.987(16) .
C9 C10 1.388(2) .
C10 C11 1.405(2) .
C10 H10 0.981(15) .
C11 C1 1.419(2) 7_556
C12 C13 1.194(2) .
C13 C14 1.476(2) .
C14 C15 1.526(2) .
C14 C16 1.531(2) .
C14 C17 1.533(3) .
C15 H15A 0.9800 .
C15 H15B 0.9800 .
C15 H15C 0.9800 .
C16 H16A 0.9800 .
C16 H16B 0.9800 .
C16 H16C 0.9800 .
C17 H17A 0.9800 .
C17 H17B 0.9800 .
C17 H17C 0.9800 .

loop_
_geom_torsion_atom_site_label_1
_geom_torsion_atom_site_label_2
_geom_torsion_atom_site_label_3
_geom_torsion_atom_site_label_4
_geom_torsion
_geom_torsion_site_symmetry_1
_geom_torsion_site_symmetry_4
C11 C1 C2 C3 179.35(14) 7_556 .
C12 C1 C2 C3 -0.6(2) . .
C11 C1 C2 C11 -0.2(2) 7_556 .
C12 C1 C2 C11 179.86(13) . .
C1 C2 C3 C4 -179.77(14) . .
C11 C2 C3 C4 -0.2(2) . .
C2 C3 C4 C5 178.25(14) . .
C2 C3 C4 C9 -0.3(2) . .
C3 C4 C5 C6 -178.06(15) . .
C9 C4 C5 C6 0.5(2) . .
C4 C5 C6 C7 -0.3(3) . .
C5 C6 C7 C8 -0.3(3) . .
C6 C7 C8 C9 0.7(2) . .
C7 C8 C9 C10 177.95(15) . .
C7 C8 C9 C4 -0.5(2) . .
C3 C4 C9 C10 0.0(2) . .
C5 C4 C9 C10 -178.60(14) . .
C3 C4 C9 C8 178.48(14) . .
C5 C4 C9 C8 -0.1(2) . .
C8 C9 C10 C11 -177.61(14) . .
C4 C9 C10 C11 0.8(2) . .
C9 C10 C11 C1 179.05(14) . 7_556
C9 C10 C11 C2 -1.3(2) . .
C3 C2 C11 C10 0.9(2) . .
C1 C2 C11 C10 -179.48(13) . .
C3 C2 C11 C1 -179.37(13) . 7_556
C1 C2 C11 C1 0.2(2) . 7_556
C2 C1 C12 C13 113(43) . .
C11 C1 C12 C13 -67(76) 7_556 .
C1 C12 C13 C14 -12(45) . .
C12 C13 C14 C15 -135(5) . .
C12 C13 C14 C16 -13(5) . .
C12 C13 C14 C17 105(5) . .
